data_7111293
loop_
_publ_author_name
'Tanaka, Koichi'
'Yamamoto, Yohei'
'Ohba, Shigeru'

_publ_section_title
;
 Photochromism of the inclusion crystals of a new
 hydroperoxybiindenylidene
;
_journal_issue 15
_journal_name_full 'Chemical Communications'
_journal_page_first 1866
_journal_paper_doi 10.1039/b305416k
_journal_year 2003
_chemical_formula_moiety 'C30 H20 F2 O4, C2 H3 N'
_chemical_formula_sum 'C32 H23 F2 N O4'
_chemical_formula_weight 523.53
_space_group_IT_number 14
_symmetry_cell_setting monoclinic
_symmetry_Int_Tables_number 14
_symmetry_space_group_name_Hall '-P 2yn'
_symmetry_space_group_name_H-M 'P 1 21/n 1'
_audit_creation_date 'Fri Feb  7 16:02:23 2003'
_audit_creation_method 'by teXsan'
_cell_angle_alpha 90
_cell_angle_beta 92.746(8)
_cell_angle_gamma 90
_cell_formula_units_Z 4
_cell_length_a 21.239(1)
_cell_length_b 11.972(1)
_cell_length_c 10.217(1)
_cell_measurement_reflns_used 25
_cell_measurement_temperature 297
_cell_measurement_theta_max 13.0
_cell_measurement_theta_min 10.8
_cell_volume 2594.9(4)
_computing_cell_refinement
;
WinAFC Diffractometer Control Software (Rigaku, 1999)
;
_computing_data_collection
;
WinAFC Diffractometer Control Software (Rigaku, 1999)
;
_computing_data_reduction
;
TEXSAN (Molecular Structure Corporation, 2001)
;
_computing_molecular_graphics 'ORTEPII (Johnson, 1976)'
_computing_publication_material TEXSAN
_computing_structure_refinement
;
SHELXL97 (Sheldrick, 1997)
;
_computing_structure_solution
;
SIR92 (Altomare et al., 1994)
;
_diffrn_measured_fraction_theta_full 1.0
_diffrn_measured_fraction_theta_max 1.0
_diffrn_measurement_device_type 'Rigaku AFC7R'
_diffrn_measurement_method \w
_diffrn_radiation_type 'Mo K\a'
_diffrn_radiation_wavelength 0.7107
_diffrn_reflns_av_R_equivalents 0.010
_diffrn_reflns_limit_h_max 27
_diffrn_reflns_limit_h_min -11
_diffrn_reflns_limit_k_max 15
_diffrn_reflns_limit_k_min 0
_diffrn_reflns_limit_l_max 13
_diffrn_reflns_limit_l_min -13
_diffrn_reflns_number 6867
_diffrn_reflns_theta_full 27.5
_diffrn_reflns_theta_max 27.5
_diffrn_standards_decay_% 0.3
_diffrn_standards_interval_count 150
_diffrn_standards_number 3
_exptl_absorpt_coefficient_mu 0.098
_exptl_absorpt_correction_type none
_exptl_crystal_colour colourless
_exptl_crystal_density_diffrn 1.340
_exptl_crystal_density_method 'not measured'
_exptl_crystal_description prism
_exptl_crystal_F_000 1088
_exptl_crystal_size_max 0.5
_exptl_crystal_size_mid 0.5
_exptl_crystal_size_min 0.4
_refine_diff_density_max 0.19
_refine_diff_density_min -0.22
_refine_ls_extinction_method none
_refine_ls_goodness_of_fit_ref 1.014
_refine_ls_hydrogen_treatment noref
_refine_ls_number_parameters 354
_refine_ls_number_reflns 5971
_refine_ls_R_factor_gt 0.0447
_refine_ls_shift/su_max 0.0010
_refine_ls_structure_factor_coef Fsqd
_refine_ls_weighting_details 'w = 1/[\s^2^(Fo^2^) + (0.0608P)^2^+0.5252P] where P=(Fo^2^+2Fc^2^)/3'
_refine_ls_weighting_scheme calc
_refine_ls_wR_factor_ref 0.1344
_reflns_number_gt 4103
_reflns_number_total 5971
_reflns_threshold_expression I>2\s(I)
_cod_data_source_file b305416ksup1.cif
_cod_data_source_block II
_cod_original_sg_symbol_H-M 'P 21/n'
_cod_original_formula_sum 'C32 H23 F2 N O4 '
_cod_database_code 7111293

loop_
_symmetry_equiv_pos_as_xyz
x,y,z
1/2-x,1/2+y,1/2-z
-x,-y,-z
1/2+x,1/2-y,1/2+z

loop_
_atom_site_label
_atom_site_type_symbol
_atom_site_fract_x
_atom_site_fract_y
_atom_site_fract_z
_atom_site_U_iso_or_equiv
_atom_site_adp_type
_atom_site_occupancy
_atom_site_calc_flag
F1 F 0.77494(8) 0.4136(2) 0.8704(1) 0.1101(6) Uani 1.00 d
F2 F 0.94362(8) 0.4878(1) 0.8641(1) 0.0940(5) Uani 1.00 d
O3 O 0.81324(5) 0.04317(9) 0.4649(1) 0.0414(3) Uani 1.00 d
O4 O 0.82269(6) -0.0260(1) 0.3514(1) 0.0537(3) Uani 1.00 d
O5 O 0.77949(6) 0.3400(1) 0.1640(2) 0.0652(4) Uani 1.00 d
O6 O 0.90506(6) 0.3091(1) 0.1161(1) 0.0546(3) Uani 1.00 d
N7 N 0.8900(3) 0.0536(3) -0.0386(4) 0.197(2) Uani 1.00 d
C8 C 0.77625(9) 0.3480(2) 0.7617(2) 0.0674(6) Uani 1.00 d
C9 C 0.7831(1) 0.2373(3) 0.7771(2) 0.0766(7) Uani 1.00 d
C10 C 0.7866(1) 0.1710(2) 0.6663(2) 0.0609(5) Uani 1.00 d
C11 C 0.78275(7) 0.2184(1) 0.5431(2) 0.0385(3) Uani 1.00 d
C12 C 0.7742(1) 0.3318(2) 0.5319(2) 0.0592(5) Uani 1.00 d
C13 C 0.7708(1) 0.3982(2) 0.6429(3) 0.0722(6) Uani 1.00 d
C14 C 0.78703(6) 0.1479(1) 0.4202(1) 0.0338(3) Uani 1.00 d
C15 C 0.82669(7) 0.2008(1) 0.3152(1) 0.0334(3) Uani 1.00 d
C16 C 0.78543(7) 0.2235(1) 0.1920(2) 0.0416(3) Uani 1.00 d
C17 C 0.72227(7) 0.1775(1) 0.2244(2) 0.0415(3) Uani 1.00 d
C18 C 0.66715(8) 0.1763(2) 0.1452(2) 0.0551(4) Uani 1.00 d
C19 C 0.61332(8) 0.1317(2) 0.1948(2) 0.0602(5) Uani 1.00 d
C20 C 0.61381(8) 0.0886(2) 0.3208(2) 0.0556(4) Uani 1.00 d
C21 C 0.66874(7) 0.0904(1) 0.4001(2) 0.0461(4) Uani 1.00 d
C22 C 0.72258(7) 0.1348(1) 0.3500(1) 0.0371(3) Uani 1.00 d
C23 C 0.94185(9) 0.4159(2) 0.7612(2) 0.0598(5) Uani 1.00 d
C24 C 0.9419(1) 0.3045(2) 0.7860(2) 0.0643(5) Uani 1.00 d
C25 C 0.93944(9) 0.2312(2) 0.6807(2) 0.0535(4) Uani 1.00 d
C26 C 0.93714(7) 0.2697(1) 0.5531(2) 0.0396(3) Uani 1.00 d
C27 C 0.93755(9) 0.3839(2) 0.5327(2) 0.0517(4) Uani 1.00 d
C28 C 0.93988(9) 0.4582(2) 0.6372(2) 0.0598(5) Uani 1.00 d
C29 C 0.93499(7) 0.1877(1) 0.4388(2) 0.0389(3) Uani 1.00 d
C30 C 0.88858(7) 0.2193(1) 0.3257(1) 0.0352(3) Uani 1.00 d
C31 C 0.92574(7) 0.2616(1) 0.2148(2) 0.0397(3) Uani 1.00 d
C32 C 0.99218(7) 0.2338(1) 0.2480(2) 0.0434(4) Uani 1.00 d
C33 C 1.04412(9) 0.2474(2) 0.1717(2) 0.0559(5) Uani 1.00 d
C34 C 1.10185(9) 0.2103(2) 0.2216(2) 0.0667(6) Uani 1.00 d
C35 C 1.10733(9) 0.1612(2) 0.3446(2) 0.0654(5) Uani 1.00 d
C36 C 1.05598(8) 0.1502(2) 0.4218(2) 0.0547(4) Uani 1.00 d
C37 C 0.99759(7) 0.1872(1) 0.3723(2) 0.0424(3) Uani 1.00 d
C38 C 0.9047(2) -0.0066(3) 0.0375(4) 0.113(1) Uani 1.00 d
C39 C 0.9233(3) -0.0828(4) 0.1347(4) 0.165(2) Uani 1.00 d
H4 H 0.7936 -0.0707 0.3421 0.0537 Uiso 1.00 calc
H5 H 0.8117 0.3623 0.1313 0.0652 Uiso 1.00 calc
H9 H 0.7852 0.2050 0.8622 0.0921 Uiso 1.00 calc
H10 H 0.7916 0.0924 0.6753 0.0729 Uiso 1.00 calc
H12 H 0.7705 0.3651 0.4475 0.0706 Uiso 1.00 calc
H13 H 0.7646 0.4766 0.6354 0.0862 Uiso 1.00 calc
H16 H 0.8013 0.1851 0.1193 0.0496 Uiso 1.00 calc
H18 H 0.6665 0.2053 0.0587 0.0659 Uiso 1.00 calc
H19 H 0.5753 0.1308 0.1417 0.0722 Uiso 1.00 calc
H20 H 0.5763 0.0574 0.3530 0.0666 Uiso 1.00 calc
H21 H 0.6693 0.0617 0.4870 0.0551 Uiso 1.00 calc
H24 H 0.9435 0.2773 0.8736 0.0771 Uiso 1.00 calc
H25 H 0.9393 0.1530 0.6966 0.0636 Uiso 1.00 calc
H27 H 0.9363 0.4120 0.4455 0.0615 Uiso 1.00 calc
H28 H 0.9400 0.5365 0.6226 0.0716 Uiso 1.00 calc
H29 H 0.9258 0.1147 0.4694 0.0462 Uiso 1.00 calc
H33 H 1.0400 0.2813 0.0876 0.0668 Uiso 1.00 calc
H34 H 1.1381 0.2184 0.1714 0.0800 Uiso 1.00 calc
H35 H 1.1473 0.1343 0.3765 0.0782 Uiso 1.00 calc
H36 H 1.0606 0.1180 0.5069 0.0652 Uiso 1.00 calc
H39A H 0.8943 -0.1454 0.1357 0.1866 Uiso 1.00 calc
H39B H 0.9644 -0.1130 0.1213 0.1866 Uiso 1.00 calc
H39C H 0.9242 -0.0498 0.2203 0.1866 Uiso 1.00 calc

loop_
_atom_site_aniso_label
_atom_site_aniso_U_11
_atom_site_aniso_U_22
_atom_site_aniso_U_33
_atom_site_aniso_U_12
_atom_site_aniso_U_13
_atom_site_aniso_U_23
F1 0.105(1) 0.144(2) 0.0809(9) 0.015(1) 0.0050(8) -0.068(1)
F2 0.111(1) 0.107(1) 0.0645(8) -0.0172(9) 0.0110(7) -0.0392(8)
O3 0.0426(6) 0.0373(6) 0.0440(6) 0.0021(4) -0.0025(4) 0.0068(5)
O4 0.0502(7) 0.0407(7) 0.0707(8) 0.0000(5) 0.0079(6) -0.0096(6)
O5 0.0442(7) 0.0623(8) 0.089(1) 0.0066(6) 0.0024(7) 0.0411(7)
O6 0.0498(7) 0.0694(8) 0.0450(7) 0.0039(6) 0.0054(5) 0.0179(6)
N7 0.335(6) 0.098(2) 0.154(3) 0.050(3) -0.043(4) 0.007(2)
C8 0.049(1) 0.098(2) 0.056(1) 0.000(1) 0.0050(8) -0.034(1)
C9 0.086(2) 0.106(2) 0.0384(10) 0.006(1) 0.0030(9) -0.010(1)
C10 0.074(1) 0.068(1) 0.0407(9) -0.0004(10) 0.0020(9) -0.0017(9)
C11 0.0295(7) 0.0476(9) 0.0383(8) -0.0035(6) 0.0012(6) -0.0031(7)
C12 0.070(1) 0.052(1) 0.056(1) 0.0097(9) 0.0110(9) -0.0070(9)
C13 0.073(1) 0.060(1) 0.085(2) 0.007(1) 0.018(1) -0.024(1)
C14 0.0312(7) 0.0347(7) 0.0352(7) 0.0005(5) -0.0008(5) 0.0036(6)
C15 0.0355(7) 0.0318(7) 0.0326(7) 0.0023(5) -0.0008(5) -0.0002(6)
C16 0.0396(8) 0.0483(9) 0.0364(8) 0.0048(7) -0.0034(6) 0.0080(7)
C17 0.0380(8) 0.0430(9) 0.0427(8) 0.0035(6) -0.0064(6) -0.0003(7)
C18 0.0473(10) 0.065(1) 0.0509(10) 0.0028(8) -0.0154(8) 0.0041(9)
C19 0.0400(9) 0.065(1) 0.073(1) -0.0016(8) -0.0207(8) -0.002(1)
C20 0.0343(8) 0.052(1) 0.080(1) -0.0041(7) -0.0050(8) 0.0021(10)
C21 0.0386(8) 0.0433(9) 0.0562(10) -0.0009(7) -0.0006(7) 0.0055(8)
C22 0.0343(7) 0.0350(7) 0.0414(8) 0.0018(6) -0.0038(6) -0.0004(6)
C23 0.050(1) 0.080(1) 0.050(1) -0.0123(9) 0.0042(8) -0.0204(10)
C24 0.067(1) 0.090(2) 0.0360(9) -0.010(1) -0.0004(8) -0.0022(10)
C25 0.055(1) 0.062(1) 0.0427(9) -0.0068(8) -0.0030(7) 0.0071(8)
C26 0.0295(7) 0.0524(9) 0.0366(8) -0.0044(6) -0.0021(6) 0.0023(7)
C27 0.058(1) 0.054(1) 0.0431(9) -0.0067(8) -0.0009(7) 0.0010(8)
C28 0.062(1) 0.057(1) 0.060(1) -0.0071(9) 0.0018(9) -0.0094(9)
C29 0.0362(7) 0.0409(8) 0.0392(8) -0.0026(6) -0.0037(6) 0.0045(6)
C30 0.0368(7) 0.0345(7) 0.0339(7) -0.0007(6) -0.0011(6) 0.0009(6)
C31 0.0406(8) 0.0405(8) 0.0381(8) -0.0015(6) 0.0034(6) 0.0010(6)
C32 0.0376(8) 0.0466(9) 0.0463(9) -0.0007(7) 0.0043(6) -0.0044(7)
C33 0.0465(10) 0.069(1) 0.053(1) -0.0020(8) 0.0105(8) -0.0051(9)
C34 0.0397(10) 0.088(2) 0.073(1) 0.0031(10) 0.0137(9) -0.013(1)
C35 0.0384(9) 0.082(1) 0.076(1) 0.0114(9) -0.0023(9) -0.014(1)
C36 0.0427(9) 0.063(1) 0.058(1) 0.0062(8) -0.0061(8) -0.0031(9)
C37 0.0388(8) 0.0437(9) 0.0444(8) 0.0004(6) -0.0004(6) -0.0037(7)
C38 0.164(3) 0.073(2) 0.101(2) 0.030(2) 0.001(2) -0.009(2)
C39 0.238(5) 0.156(4) 0.106(3) 0.102(4) 0.065(3) 0.036(3)

loop_
_atom_type_symbol
_atom_type_description
_atom_type_scat_dispersion_real
_atom_type_scat_dispersion_imag
_atom_type_scat_source
C C 0.003 0.002
;International Tables for Crystallography
(1992, Vol. C, Tables 4.2.6.8 and 6.1.1.4)
;
H H 0.000 0.000
;International Tables for Crystallography
(1992, Vol. C, Table 6.1.1.4)
;
F F 0.017 0.010
;International Tables for Crystallography
(1992, Vol. C, Tables 4.2.6.8 and 6.1.1.4)
;
N N 0.006 0.003
;International Tables for Crystallography
(1992, Vol. C, Tables 4.2.6.8 and 6.1.1.4)
;
O O 0.011 0.006
;International Tables for Crystallography
(1992, Vol. C, Tables 4.2.6.8 and 6.1.1.4)
;

loop_
_geom_angle_atom_site_label_1
_geom_angle_atom_site_label_2
_geom_angle_atom_site_label_3
_geom_angle
_geom_angle_publ_flag
O4 O3 C14 108.09(10) yes
O3 O4 H4 109.5 no
C16 O5 H5 109.5 no
F1 C8 C9 118.8(2) yes
F1 C8 C13 118.1(2) yes
C9 C8 C13 123.2(2) yes
C8 C9 C10 118.6(2) yes
C8 C9 H9 120.7 no
C10 C9 H9 120.7 no
C9 C10 C11 120.4(2) yes
C9 C10 H10 119.8 no
C11 C10 H10 119.8 no
C10 C11 C12 119.0(2) yes
C10 C11 C14 121.5(2) yes
C12 C11 C14 119.5(1) yes
C11 C12 C13 120.6(2) yes
C11 C12 H12 119.7 no
C13 C12 H12 119.7 no
C8 C13 C12 118.2(2) yes
C8 C13 H13 121.0 no
C12 C13 H13 120.8 no
O3 C14 C11 105.0(1) yes
O3 C14 C15 111.5(1) yes
O3 C14 C22 112.7(1) yes
C11 C14 C15 113.9(1) yes
C11 C14 C22 111.0(1) yes
C15 C14 C22 103.0(1) yes
C14 C15 C16 109.8(1) yes
C14 C15 C30 125.9(1) yes
C16 C15 C30 124.3(1) yes
O5 C16 C15 112.4(1) yes
O5 C16 C17 109.4(1) yes
O5 C16 H16 110.3 no
C15 C16 C17 103.7(1) yes
C15 C16 H16 110.4 no
C17 C16 H16 110.4 no
C16 C17 C18 127.7(2) yes
C16 C17 C22 112.1(1) yes
C18 C17 C22 120.2(1) yes
C17 C18 C19 118.6(2) yes
C17 C18 H18 120.8 no
C19 C18 H18 120.6 no
C18 C19 C20 121.1(2) yes
C18 C19 H19 119.3 no
C20 C19 H19 119.6 no
C19 C20 C21 120.3(2) yes
C19 C20 H20 119.8 no
C21 C20 H20 119.9 no
C20 C21 C22 118.5(2) yes
C20 C21 H21 120.8 no
C22 C21 H21 120.7 no
C14 C22 C17 111.3(1) yes
C14 C22 C21 127.3(1) yes
C17 C22 C21 121.3(1) yes
F2 C23 C24 118.6(2) yes
F2 C23 C28 118.9(2) yes
C24 C23 C28 122.6(2) yes
C23 C24 C25 118.5(2) yes
C23 C24 H24 120.8 no
C25 C24 H24 120.8 no
C24 C25 C26 121.3(2) yes
C24 C25 H25 119.4 no
C26 C25 H25 119.3 no
C25 C26 C27 118.2(2) yes
C25 C26 C29 120.4(2) yes
C27 C26 C29 121.4(1) yes
C26 C27 C28 121.1(2) yes
C26 C27 H27 119.4 no
C28 C27 H27 119.5 no
C23 C28 C27 118.4(2) yes
C23 C28 H28 120.9 no
C27 C28 H28 120.7 no
C26 C29 C30 114.4(1) yes
C26 C29 C37 110.5(1) yes
C26 C29 H29 109.9 no
C30 C29 C37 102.0(1) yes
C30 C29 H29 109.9 no
C37 C29 H29 109.9 no
C15 C30 C29 128.1(1) yes
C15 C30 C31 123.3(1) yes
C29 C30 C31 108.1(1) yes
O6 C31 C30 126.9(1) yes
O6 C31 C32 126.7(1) yes
C30 C31 C32 106.4(1) yes
C31 C32 C33 128.4(2) yes
C31 C32 C37 109.8(1) yes
C33 C32 C37 121.8(1) yes
C32 C33 C34 118.0(2) yes
C32 C33 H33 121.0 no
C34 C33 H33 121.0 no
C33 C34 C35 120.4(2) yes
C33 C34 H34 119.8 no
C35 C34 H34 119.8 no
C34 C35 C36 121.6(2) yes
C34 C35 H35 119.3 no
C36 C35 H35 119.2 no
C35 C36 C37 118.4(2) yes
C35 C36 H36 120.7 no
C37 C36 H36 120.9 no
C29 C37 C32 111.8(1) yes
C29 C37 C36 128.4(2) yes
C32 C37 C36 119.7(2) yes
N7 C38 C39 179.7(5) yes
C38 C39 H39A 110.9 no
C38 C39 H39B 112.0 no
C38 C39 H39C 111.9 no
H39A C39 H39B 106.9 no
H39A C39 H39C 107.1 no
H39B C39 H39C 107.8 no

loop_
_geom_bond_atom_site_label_1
_geom_bond_atom_site_label_2
_geom_bond_distance
_geom_bond_publ_flag
F1 C8 1.362(3) yes
F2 C23 1.358(3) yes
O3 O4 1.447(2) yes
O3 C14 1.437(2) yes
O4 H4 0.820 no
O5 C16 1.428(2) yes
O5 H5 0.820 no
O6 C31 1.221(2) yes
N7 C38 1.095(5) yes
C8 C9 1.341(4) yes
C8 C13 1.355(3) yes
C9 C10 1.387(3) yes
C9 H9 0.951 no
C10 C11 1.379(3) yes
C10 H10 0.951 no
C11 C12 1.373(3) yes
C11 C14 1.520(2) yes
C12 C13 1.389(3) yes
C12 H12 0.951 no
C13 H13 0.951 no
C14 C15 1.532(2) yes
C14 C22 1.523(2) yes
C15 C16 1.523(2) yes
C15 C30 1.332(2) yes
C16 C17 1.502(2) yes
C16 H16 0.950 no
C17 C18 1.391(2) yes
C17 C22 1.381(2) yes
C18 C19 1.380(3) yes
C18 H18 0.949 no
C19 C20 1.387(3) yes
C19 H19 0.950 no
C20 C21 1.388(2) yes
C20 H20 0.952 no
C21 C22 1.381(2) yes
C21 H21 0.951 no
C23 C24 1.358(3) yes
C23 C28 1.363(3) yes
C24 C25 1.388(3) yes
C24 H24 0.951 no
C25 C26 1.382(2) yes
C25 H25 0.951 no
C26 C27 1.383(3) yes
C26 C29 1.525(2) yes
C27 C28 1.389(3) yes
C27 H27 0.951 no
C28 H28 0.949 no
C29 C30 1.530(2) yes
C29 C37 1.522(2) yes
C29 H29 0.951 no
C30 C31 1.499(2) yes
C31 C32 1.474(2) yes
C32 C33 1.391(3) yes
C32 C37 1.386(2) yes
C33 C34 1.379(3) yes
C33 H33 0.950 no
C34 C35 1.387(3) yes
C34 H34 0.951 no
C35 C36 1.383(3) yes
C35 H35 0.950 no
C36 C37 1.390(2) yes
C36 H36 0.951 no
C38 C39 1.392(6) yes
C39 H39A 0.970 no
C39 H39B 0.961 no
C39 H39C 0.959 no

loop_
_geom_hbond_atom_site_label_D
_geom_hbond_atom_site_label_H
_geom_hbond_atom_site_label_A
_geom_hbond_site_symmetry_A
_geom_hbond_distance_DH
_geom_hbond_distance_HA
_geom_hbond_distance_DA
_geom_hbond_angle_DHA
_geom_hbond_publ_flag
O4 H4 O5 2_645 0.82 1.88 2.698(2) 172 yes
O5 H5 O6 . 0.82 2.10 2.759(2) 138 yes
